data_9005874
loop_
_publ_author_name
'Ghose, S.'
'Tsukimura, K.'
'Hatch, D. M.'

_publ_section_title
;
 Phase transitions in ilvaite, a mixed-valence iron silicate
 II. A single-crystal X-ray diffraction study and Landau theory of the
 monoclinic to orthorhombic phase transition induced by charge delocalization
 Sample: T = 360 K
;
_journal_name_full 'Physics and Chemistry of Minerals'
_journal_page_first 483
_journal_page_last 496
_journal_volume 16
_journal_year 1989
_chemical_formula_sum 'Ca Fe3 H O9 Si2'
_chemical_name_mineral Ilvaite
_space_group_IT_number 14
_symmetry_space_group_name_Hall '-P 2yab'
_symmetry_space_group_name_H-M 'P 1 21/a 1'
_cell_angle_alpha 90
_cell_angle_beta 90.029
_cell_angle_gamma 90
_cell_formula_units_Z 4
_cell_length_a 13.0497
_cell_length_b 8.8291
_cell_length_c 5.8652
_cell_volume 675.771
_database_code_amcsd 0007456
_diffrn_ambient_temperature 360
_exptl_crystal_density_diffrn 4.018
_cod_original_formula_sum 'Fe3 Ca Si2 O9 H'
_cod_database_code 9005874

loop_
_space_group_symop_operation_xyz
x,y,z
1/2+x,1/2-y,z
1/2-x,1/2+y,-z
-x,-y,-z

loop_
_atom_site_aniso_label
_atom_site_aniso_U_11
_atom_site_aniso_U_22
_atom_site_aniso_U_33
_atom_site_aniso_U_12
_atom_site_aniso_U_13
_atom_site_aniso_U_23
FeAo 0.01090 0.00870 0.00900 -0.00010 -0.00080 0.00090
FeAm 0.01070 0.00850 0.00860 -0.00030 0.00040 -0.00050
FeB 0.01280 0.00870 0.00930 -0.00070 -0.00030 -0.00020
Ca 0.01120 0.00820 0.01140 0.00100 -0.00060 0.00000
Si1 0.00890 0.00680 0.00520 0.00000 -0.00020 -0.00040
Si2 0.00920 0.00710 0.00550 0.00030 -0.00040 0.00030
O1 0.01460 0.01160 0.01490 0.00040 0.00000 -0.00030
O2o 0.01240 0.01020 0.00530 -0.00130 0.00060 -0.00140
O2m 0.01210 0.01020 0.00490 -0.00050 -0.00080 0.00150
O3 0.01020 0.00920 0.00970 0.00190 -0.00050 -0.00060
O4o 0.01170 0.00910 0.00820 0.00030 0.00000 0.00130
O4m 0.01270 0.01100 0.00760 0.00080 -0.00010 -0.00260
O5 0.01050 0.00710 0.01090 0.00170 0.00040 -0.00060
O6 0.01290 0.01020 0.01540 -0.00280 -0.00030 -0.00040
O-H7 0.01130 0.00900 0.00900 0.00140 0.00070 0.00100

loop_
_atom_site_label
_atom_site_fract_x
_atom_site_fract_y
_atom_site_fract_z
_atom_site_U_iso_or_equiv
_atom_site_type_symbol
_atom_site_attached_hydrogens
FeAo 0.89027 0.05067 0.00689 0.00950 Fe 0
FeAm 0.89017 0.05094 0.49302 0.00920 Fe 0
FeB 0.94047 0.73949 0.24974 0.01020 Fe 0
Ca 0.81298 0.37052 0.75032 0.01020 Ca 0
Si1 0.95956 0.36835 0.24987 0.00690 Si 0
Si2 0.67949 0.22708 0.25028 0.00720 Si 0
O1 0.00982 0.02881 0.74902 0.01370 O 0
O2o 0.93645 0.27245 0.01641 0.00930 O 0
O2m 0.93615 0.27195 0.48393 0.00900 O 0
O3 0.77704 0.10967 0.25046 0.00960 O 0
O4o 0.67093 0.32970 0.01853 0.00960 O 0
O4m 0.67097 0.32959 0.48165 0.01040 O 0
O5 0.58527 0.10120 0.25028 0.00940 O 0
O6 0.60194 0.02447 0.74977 0.01280 O 0
O-H7 0.79794 0.10926 0.74962 0.00970 O 1

loop_
_cod_changelog_entry_id
_cod_changelog_entry_author
_cod_changelog_entry_date
_cod_changelog_entry_text
1
;cod-tools version 3.8.0
Id: cif_guess_AMCSD_atom_types 9574 2023-05-10 09:00:05Z saulius
;
2023-05-10T18:50:26+03:00
;Derived atom types and hydrogen counts
from atom names that follow the AMCSD naming convention
(Wat == water, O-H == hydroxyl).
;
2
;cod-tools version 3.10.1
Id: cif_fix_AMCSD_aniso_labels 10200 2024-08-01 14:09:44Z saulius
;
2024-08-02T12:21:03+03:00
;Changed the following '_atom_site_aniso_label' values:
'OH7' -> 'O-H7'
;

loop_
_cod_related_entry_id
_cod_related_entry_database
_cod_related_entry_code
1 AMCSD 0007456
